data_7227297
loop_
_publ_author_name
'Li, Wen-Bo'
'Yao, Qing-Xia'
'Sun, Li'
'Yang, Xiao-Dong'
'Guo, Rui-Yun'
'Zhang, Jie'

_publ_section_title
;
 A viologen-based coordination polymer exhibiting high sensitivity towards
 various light sources
;
_journal_issue 4
_journal_name_full CrystEngComm
_journal_page_first 722
_journal_paper_doi 10.1039/C6CE02496C
_journal_volume 19
_journal_year 2017
_chemical_formula_moiety 'C28 H22 Cd N2 O9'
_chemical_formula_sum 'C28 H22 Cd N2 O9'
_chemical_formula_weight 642.88
_chemical_name_systematic
; 
 ? 
;
_space_group_IT_number 9
_symmetry_cell_setting monoclinic
_symmetry_space_group_name_Hall 'C -2yc'
_symmetry_space_group_name_H-M 'C 1 c 1'
_atom_sites_solution_hydrogens geom
_atom_sites_solution_primary direct
_atom_sites_solution_secondary difmap
_audit_creation_method SHELXL-97
_audit_update_record
;
2016-11-30 deposited with the CCDC.
2016-12-20 downloaded from the CCDC.
;
_cell_angle_alpha 90.00
_cell_angle_beta 107.107(8)
_cell_angle_gamma 90.00
_cell_formula_units_Z 4
_cell_length_a 17.1144(14)
_cell_length_b 16.2849(12)
_cell_length_c 9.1786(7)
_cell_measurement_reflns_used 1996
_cell_measurement_temperature 293(2)
_cell_measurement_theta_max 29.4236
_cell_measurement_theta_min 2.8564
_cell_volume 2445.0(3)
_computing_cell_refinement 'CrysAlisPro Version 1.171.35.19'
_computing_data_collection 'CrysAlisPro Version 1.171.35.19'
_computing_data_reduction 'CrysAlisPro Version 1.171.35.19'
_computing_structure_refinement 'SHELXL-97 (Sheldrick, 1997)'
_computing_structure_solution 'SHELXS-97 (Sheldrick, 1990)'
_diffrn_ambient_temperature 293(2)
_diffrn_detector_area_resol_mean 10.4170
_diffrn_measured_fraction_theta_full 0.998
_diffrn_measured_fraction_theta_max 0.998
_diffrn_measurement_device_type 'Xcalibur, Atlas, Gemini ultra'
_diffrn_measurement_method '\w scans'
_diffrn_radiation_monochromator graphite
_diffrn_radiation_source 'fine-focus sealed tube'
_diffrn_radiation_type MoK\a
_diffrn_radiation_wavelength 0.71073
_diffrn_reflns_av_R_equivalents 0.0311
_diffrn_reflns_av_sigmaI/netI 0.0550
_diffrn_reflns_limit_h_max 17
_diffrn_reflns_limit_h_min -20
_diffrn_reflns_limit_k_max 19
_diffrn_reflns_limit_k_min -16
_diffrn_reflns_limit_l_max 10
_diffrn_reflns_limit_l_min -10
_diffrn_reflns_number 5320
_diffrn_reflns_theta_full 24.99
_diffrn_reflns_theta_max 24.99
_diffrn_reflns_theta_min 3.20
_exptl_absorpt_coefficient_mu 0.957
_exptl_absorpt_correction_T_max 1.00000
_exptl_absorpt_correction_T_min 0.81057
_exptl_absorpt_correction_type multi-scan
_exptl_crystal_colour blue
_exptl_crystal_density_diffrn 1.746
_exptl_crystal_density_method 'not measured'
_exptl_crystal_description block
_exptl_crystal_F_000 1296
_exptl_crystal_size_max 0.3
_exptl_crystal_size_mid 0.1
_exptl_crystal_size_min 0.1
_refine_diff_density_max 0.819
_refine_diff_density_min -0.412
_refine_diff_density_rms 0.078
_refine_ls_abs_structure_details 'Flack H D (1983), Acta Cryst. A39, 876-881'
_refine_ls_abs_structure_Flack 0.00
_refine_ls_extinction_method none
_refine_ls_goodness_of_fit_ref 1.019
_refine_ls_hydrogen_treatment mixed
_refine_ls_matrix_type full
_refine_ls_number_parameters 361
_refine_ls_number_reflns 3465
_refine_ls_number_restraints 2
_refine_ls_restrained_S_all 1.019
_refine_ls_R_factor_all 0.0491
_refine_ls_R_factor_gt 0.0369
_refine_ls_shift/su_max 0.000
_refine_ls_shift/su_mean 0.000
_refine_ls_structure_factor_coef Fsqd
_refine_ls_weighting_details 'calc w=1/[\s^2^(Fo^2^)+(0.0479P)^2^+0.0000P] where P=(Fo^2^+2Fc^2^)/3'
_refine_ls_weighting_scheme calc
_refine_ls_wR_factor_gt 0.0860
_refine_ls_wR_factor_ref 0.0935
_reflns_number_gt 2936
_reflns_number_total 3465
_reflns_threshold_expression >2sigma(I)
_cod_data_source_file c6ce02496c2.cif
_cod_data_source_block 1Y-i
_cod_depositor_comments 'Adding full bibliography for 7227296--7227297.cif.'
_cod_original_sg_symbol_H-M Cc
_cod_database_code 7227297

loop_
_symmetry_equiv_pos_as_xyz
'x, y, z'
'x, -y, z+1/2'
'x+1/2, y+1/2, z'
'x+1/2, -y+1/2, z+1/2'

loop_
_atom_site_label
_atom_site_type_symbol
_atom_site_fract_x
_atom_site_fract_y
_atom_site_fract_z
_atom_site_U_iso_or_equiv
_atom_site_adp_type
_atom_site_occupancy
_atom_site_symmetry_multiplicity
_atom_site_calc_flag
_atom_site_refinement_flags
Cd1 Cd 0.4806(2) 0.12163(2) 0.2439(5) 0.03609(15) Uani 1 1 d .
O1 O 0.3753(13) 0.2165(12) 0.108(2) 0.091(6) Uani 1 1 d .
O2 O 0.4820(8) 0.2355(12) 0.049(3) 0.138(9) Uani 1 1 d .
O3 O 0.0905(9) 1.2943(11) -0.111(2) 0.081(5) Uani 1 1 d .
O4 O -0.0188(11) 1.2742(10) -0.040(2) 0.098(5) Uani 1 1 d .
O5 O 0.4027(9) 0.0233(12) 0.070(2) 0.073(5) Uani 1 1 d .
O6 O 0.5601(8) 0.0627(11) 0.1052(17) 0.045(4) Uani 1 1 d .
O7 O 0.5626(9) -0.0298(9) -0.0748(16) 0.050(4) Uani 1 1 d .
O8 O 0.4035(10) -0.0627(12) -0.1106(18) 0.057(5) Uani 1 1 d .
N1 N 0.2435(12) 0.5902(10) -0.2547(19) 0.048(5) Uani 1 1 d .
N2 N 0.2155(11) 0.9081(11) 0.2418(16) 0.040(5) Uani 1 1 d .
C1 C 0.4106(12) 0.2501(8) 0.034(2) 0.042(5) Uani 1 1 d .
C2 C 0.3703(11) 0.3183(13) -0.067(2) 0.050(6) Uani 1 1 d .
C3 C 0.2854(15) 0.3270(14) -0.112(2) 0.046(6) Uani 1 1 d .
H3 H 0.2537 0.2876 -0.0778 0.056 Uiso 1 1 calc R
C4 C 0.4087(14) 0.3736(14) -0.141(3) 0.091(8) Uani 1 1 d .
H4 H 0.4643 0.3627 -0.1326 0.109 Uiso 1 1 calc R
C5 C 0.3763(17) 0.4396(16) -0.222(4) 0.087(9) Uani 1 1 d .
H5 H 0.4089 0.4788 -0.2536 0.104 Uiso 1 1 calc R
C6 C 0.2452(15) 0.3911(13) -0.204(3) 0.054(6) Uani 1 1 d .
H6 H 0.1874 0.3963 -0.2318 0.065 Uiso 1 1 calc R
C7 C 0.2930(13) 0.4477(10) -0.255(2) 0.047(6) Uani 1 1 d .
C8 C 0.2522(14) 0.5175(14) -0.356(3) 0.062(6) Uani 1 1 d .
H8A H 0.1976 0.5002 -0.4213 0.074 Uiso 1 1 calc R
H8B H 0.2853 0.5341 -0.4234 0.074 Uiso 1 1 calc R
C9 C 0.3029(11) 0.6464(12) -0.2107(18) 0.047(5) Uani 1 1 d .
H9 H 0.3494 0.6424 -0.2467 0.057 Uiso 1 1 calc R
C10 C 0.1771(14) 0.5987(15) -0.207(3) 0.049(5) Uani 1 1 d .
H10 H 0.1325 0.5621 -0.2453 0.059 Uiso 1 1 calc R
C11 C 0.1713(13) 0.6581(11) -0.106(2) 0.046(6) Uani 1 1 d .
H11 H 0.1247 0.6604 -0.0701 0.056 Uiso 1 1 calc R
C12 C 0.2982(12) 0.7093(13) -0.115(2) 0.053(6) Uani 1 1 d .
H12 H 0.3401 0.7496 -0.0881 0.064 Uiso 1 1 calc R
C13 C 0.2321(14) 0.7140(13) -0.058(2) 0.039(5) Uani 1 1 d .
C14 C 0.2258(13) 0.7816(14) 0.046(2) 0.038(5) Uani 1 1 d .
C15 C 0.1592(12) 0.7896(13) 0.104(2) 0.051(6) Uani 1 1 d .
H15 H 0.1155 0.7513 0.0734 0.061 Uiso 1 1 calc R
C16 C 0.2865(12) 0.8459(14) 0.089(2) 0.049(6) Uani 1 1 d .
H16 H 0.3319 0.8449 0.0494 0.059 Uiso 1 1 calc R
C17 C 0.2805(14) 0.9079(15) 0.185(3) 0.045(5) Uani 1 1 d .
H17 H 0.3206 0.9500 0.2108 0.054 Uiso 1 1 calc R
C18 C 0.1554(13) 0.8521(12) 0.204(2) 0.061(6) Uani 1 1 d .
H18 H 0.1106 0.8553 0.2450 0.074 Uiso 1 1 calc R
C19 C 0.2082(10) 0.9769(13) 0.338(2) 0.040(5) Uani 1 1 d .
H19A H 0.2634 0.9930 0.4026 0.048 Uiso 1 1 calc R
H19B H 0.1762 0.9595 0.4071 0.048 Uiso 1 1 calc R
C20 C 0.1671(11) 1.0502(12) 0.246(2) 0.047(6) Uani 1 1 d .
C21 C 0.0839(15) 1.0610(18) 0.200(3) 0.075(8) Uani 1 1 d .
H21 H 0.0518 1.0244 0.2390 0.090 Uiso 1 1 calc R
C22 C 0.2119(11) 1.1078(13) 0.1947(18) 0.037(5) Uani 1 1 d .
H22 H 0.2698 1.1033 0.2242 0.044 Uiso 1 1 calc R
C23 C 0.1750(13) 1.1715(14) 0.102(2) 0.042(6) Uani 1 1 d .
H23 H 0.2074 1.2087 0.0652 0.050 Uiso 1 1 calc R
C24 C 0.0426(14) 1.1232(11) 0.098(3) 0.079(7) Uani 1 1 d .
H24 H -0.0152 1.1247 0.0565 0.095 Uiso 1 1 calc R
C25 C 0.0936(13) 1.1819(11) 0.063(2) 0.053(6) Uani 1 1 d .
C26 C 0.0518(17) 1.2569(15) -0.044(3) 0.089(9) Uani 1 1 d .
C27 C 0.5276(10) 0.0113(12) 0.005(2) 0.042(5) Uani 1 1 d .
C28 C 0.4369(11) -0.0103(10) -0.0147(19) 0.037(5) Uani 1 1 d .
O1W O 0.4798(13) 0.1510(8) 0.744(3) 0.193(5) Uani 1 1 d .

loop_
_atom_site_aniso_label
_atom_site_aniso_U_11
_atom_site_aniso_U_22
_atom_site_aniso_U_33
_atom_site_aniso_U_23
_atom_site_aniso_U_13
_atom_site_aniso_U_12
Cd1 0.0308(2) 0.0363(2) 0.0402(2) 0.0002(9) 0.00894(15) -0.0001(9)
O1 0.147(14) 0.057(8) 0.077(9) 0.023(7) 0.045(9) 0.042(8)
O2 0.023(7) 0.143(14) 0.23(2) 0.106(13) 0.016(8) 0.022(7)
O3 0.066(8) 0.087(10) 0.100(11) 0.057(8) 0.042(8) 0.033(7)
O4 0.086(12) 0.056(7) 0.137(9) 0.033(7) 0.009(8) 0.023(6)
O5 0.029(7) 0.115(12) 0.086(10) -0.037(8) 0.032(7) -0.023(7)
O6 0.030(7) 0.056(9) 0.047(8) -0.022(7) 0.008(6) -0.008(7)
O7 0.045(7) 0.050(6) 0.055(7) -0.030(5) 0.013(6) -0.011(5)
O8 0.048(10) 0.068(11) 0.058(9) -0.020(8) 0.022(7) -0.023(8)
N1 0.054(12) 0.024(9) 0.064(12) 0.002(7) 0.017(9) -0.006(8)
N2 0.038(10) 0.052(11) 0.031(8) 0.013(7) 0.012(7) 0.012(8)
C1 0.043(10) 0.012(5) 0.063(12) 0.005(6) 0.005(8) 0.002(6)
C2 0.024(9) 0.072(13) 0.047(10) -0.007(8) 0.001(7) -0.005(9)
C3 0.050(13) 0.040(12) 0.044(13) -0.006(9) 0.006(10) 0.002(11)
C4 0.053(13) 0.121(18) 0.116(13) 0.024(10) 0.051(12) 0.015(10)
C5 0.064(17) 0.060(14) 0.15(2) 0.061(15) 0.059(15) 0.016(13)
C6 0.059(13) 0.031(9) 0.073(13) -0.004(9) 0.020(10) -0.009(9)
C7 0.067(13) 0.022(8) 0.055(12) 0.012(7) 0.024(10) 0.020(8)
C8 0.093(15) 0.052(11) 0.050(11) 0.008(9) 0.036(10) 0.023(10)
C9 0.030(9) 0.074(13) 0.038(7) 0.005(7) 0.011(6) 0.019(8)
C10 0.040(12) 0.048(10) 0.063(11) -0.006(9) 0.021(9) -0.019(8)
C11 0.053(12) 0.024(8) 0.067(13) 0.005(8) 0.026(10) -0.008(8)
C12 0.035(10) 0.050(12) 0.063(11) -0.010(9) -0.006(8) -0.013(9)
C13 0.039(11) 0.032(10) 0.051(11) 0.009(8) 0.022(9) 0.003(8)
C14 0.030(10) 0.039(10) 0.038(10) 0.012(8) 0.000(8) -0.005(8)
C15 0.049(11) 0.045(12) 0.074(12) 0.006(9) 0.045(9) -0.005(8)
C16 0.024(9) 0.077(13) 0.046(11) 0.000(9) 0.010(8) -0.007(8)
C17 0.039(11) 0.046(10) 0.046(9) 0.004(8) 0.004(8) 0.000(8)
C18 0.063(12) 0.037(10) 0.097(14) 0.007(9) 0.043(10) -0.020(8)
C19 0.037(9) 0.040(9) 0.040(9) 0.005(7) 0.006(7) -0.006(7)
C20 0.032(10) 0.071(12) 0.036(10) -0.007(8) 0.008(7) -0.013(8)
C21 0.038(13) 0.097(18) 0.093(14) 0.043(14) 0.025(11) 0.014(13)
C22 0.020(8) 0.059(11) 0.027(7) 0.006(7) -0.001(6) 0.006(7)
C23 0.036(12) 0.040(12) 0.050(13) 0.010(9) 0.011(9) -0.007(10)
C24 0.028(7) 0.054(9) 0.138(15) 0.064(9) 0.000(7) 0.012(6)
C25 0.072(15) 0.023(8) 0.065(12) 0.019(8) 0.020(10) 0.016(9)
C26 0.069(16) 0.125(19) 0.056(14) -0.005(12) -0.008(12) 0.038(14)
C27 0.021(9) 0.064(13) 0.048(11) -0.004(10) 0.021(8) -0.002(8)
C28 0.050(11) 0.020(8) 0.030(9) 0.000(7) -0.003(8) -0.008(7)
O1W 0.123(8) 0.280(12) 0.157(6) 0.032(17) 0.014(6) -0.115(13)

loop_
_atom_type_symbol
_atom_type_description
_atom_type_scat_dispersion_real
_atom_type_scat_dispersion_imag
_atom_type_scat_source
C C 0.0033 0.0016 'International Tables Vol C Tables 4.2.6.8 and 6.1.1.4'
H H 0.0000 0.0000 'International Tables Vol C Tables 4.2.6.8 and 6.1.1.4'
Cd Cd -0.8075 1.2024 'International Tables Vol C Tables 4.2.6.8 and 6.1.1.4'
N N 0.0061 0.0033 'International Tables Vol C Tables 4.2.6.8 and 6.1.1.4'
O O 0.0106 0.0060 'International Tables Vol C Tables 4.2.6.8 and 6.1.1.4'

loop_
_geom_angle_atom_site_label_1
_geom_angle_atom_site_label_2
_geom_angle_atom_site_label_3
_geom_angle
_geom_angle_site_symmetry_1
_geom_angle_site_symmetry_3
O6 Cd1 O8 131.40(15) . 2
O6 Cd1 O7 78.6(6) . 2
O8 Cd1 O7 69.9(5) 2 2
O6 Cd1 O5 69.9(5) . .
O8 Cd1 O5 79.0(6) 2 .
O7 Cd1 O5 98.4(2) 2 .
O6 Cd1 O3 92.9(5) . 4_565
O8 Cd1 O3 113.6(7) 2 4_565
O7 Cd1 O3 76.3(6) 2 4_565
O5 Cd1 O3 162.8(5) . 4_565
O6 Cd1 O1 116.6(7) . .
O8 Cd1 O1 95.5(7) 2 .
O7 Cd1 O1 164.2(6) 2 .
O5 Cd1 O1 84.2(7) . .
O3 Cd1 O1 105.4(3) 4_565 .
O6 Cd1 O2 78.0(7) . .
O8 Cd1 O2 144.2(5) 2 .
O7 Cd1 O2 144.8(5) 2 .
O5 Cd1 O2 97.8(7) . .
O3 Cd1 O2 78.9(7) 4_565 .
O1 Cd1 O2 48.9(6) . .
O6 Cd1 O4 144.4(5) . 4_565
O8 Cd1 O4 73.1(6) 2 4_565
O7 Cd1 O4 90.5(6) 2 4_565
O5 Cd1 O4 145.7(5) . 4_565
O3 Cd1 O4 51.5(5) 4_565 4_565
O1 Cd1 O4 79.2(6) . 4_565
O2 Cd1 O4 93.4(3) . 4_565
C1 O1 Cd1 99.4(15) . .
C1 O2 Cd1 90.5(13) . .
C26 O3 Cd1 96.6(15) . 4_464
C26 O4 Cd1 85.1(16) . 4_464
C28 O5 Cd1 116.6(13) . .
C27 O6 Cd1 118.3(12) . .
C27 O7 Cd1 117.3(13) . 2_554
C28 O8 Cd1 117.9(14) . 2_554
C9 N1 C10 118.2(18) . .
C9 N1 C8 120.6(19) . .
C10 N1 C8 121(2) . .
C18 N2 C17 123.3(19) . .
C18 N2 C19 119.0(18) . .
C17 N2 C19 117(2) . .
O1 C1 O2 121(2) . .
O1 C1 C2 119(2) . .
O2 C1 C2 119.4(18) . .
C3 C2 C4 112.8(19) . .
C3 C2 C1 121.0(19) . .
C4 C2 C1 125.8(18) . .
C6 C3 C2 123(2) . .
C5 C4 C2 128(2) . .
C4 C5 C7 116(2) . .
C3 C6 C7 118(2) . .
C5 C7 C6 122.0(18) . .
C5 C7 C8 118(2) . .
C6 C7 C8 119(2) . .
C7 C8 N1 108.6(18) . .
N1 C9 C12 121.6(18) . .
N1 C10 C11 122(2) . .
C13 C11 C10 120(2) . .
C9 C12 C13 119.7(19) . .
C11 C13 C12 118(2) . .
C11 C13 C14 121.1(14) . .
C12 C13 C14 120.6(14) . .
C15 C14 C16 115(2) . .
C15 C14 C13 122.4(13) . .
C16 C14 C13 122.1(15) . .
C18 C15 C14 121.5(19) . .
C17 C16 C14 122(2) . .
C16 C17 N2 118(2) . .
N2 C18 C15 119.3(19) . .
N2 C19 C20 112.0(16) . .
C21 C20 C22 116.0(19) . .
C21 C20 C19 122.9(19) . .
C22 C20 C19 121.0(17) . .
C20 C21 C24 124(2) . .
C23 C22 C20 121.6(18) . .
C25 C23 C22 121(2) . .
C25 C24 C21 115(2) . .
C23 C25 C24 121.6(17) . .
C23 C25 C26 120(2) . .
C24 C25 C26 118(2) . .
O3 C26 O4 126(2) . .
O3 C26 C25 119(2) . .
O4 C26 C25 115(3) . .
O6 C27 O7 126.7(17) . .
O6 C27 C28 117.0(10) . .
O7 C27 C28 116.1(13) . .
O5 C28 O8 123(2) . .
O5 C28 C27 118.1(11) . .
O8 C28 C27 118.5(13) . .

loop_
_geom_bond_atom_site_label_1
_geom_bond_atom_site_label_2
_geom_bond_distance
_geom_bond_site_symmetry_2
Cd1 O6 2.326(17) .
Cd1 O8 2.343(19) 2
Cd1 O7 2.367(13) 2
Cd1 O5 2.376(16) .
Cd1 O3 2.389(14) 4_565
Cd1 O1 2.423(17) .
Cd1 O2 2.58(2) .
Cd1 O4 2.61(2) 4_565
O1 C1 1.17(3) .
O2 C1 1.21(2) .
O3 C26 1.20(3) .
O3 Cd1 2.389(14) 4_464
O4 C26 1.25(3) .
O4 Cd1 2.61(2) 4_464
O5 C28 1.23(2) .
O6 C27 1.25(2) .
O7 C27 1.27(2) .
O7 Cd1 2.367(13) 2_554
O8 C28 1.24(2) .
O8 Cd1 2.343(19) 2_554
N1 C9 1.34(3) .
N1 C10 1.34(3) .
N1 C8 1.54(3) .
N2 C18 1.34(3) .
N2 C17 1.36(3) .
N2 C19 1.46(3) .
C1 C2 1.48(3) .
C2 C3 1.40(3) .
C2 C4 1.40(3) .
C3 C6 1.39(3) .
C4 C5 1.33(3) .
C5 C7 1.37(3) .
C6 C7 1.40(3) .
C7 C8 1.50(3) .
C9 C12 1.37(3) .
C10 C11 1.36(3) .
C11 C13 1.36(3) .
C12 C13 1.38(3) .
C13 C14 1.480(8) .
C14 C15 1.40(3) .
C14 C16 1.45(3) .
C15 C18 1.39(3) .
C16 C17 1.36(4) .
C19 C20 1.51(3) .
C20 C21 1.37(3) .
C20 C22 1.38(3) .
C21 C24 1.42(3) .
C22 C23 1.37(3) .
C23 C25 1.34(3) .
C24 C25 1.39(3) .
C25 C26 1.60(3) .
C27 C28 1.550(8) .
